data_7061618
loop_
_publ_author_name
'Prasad, Rangu'
'Kanikarapu, Suresh'
'Dutta, Shubham'
'Vangara, Srinivas'
'Sahoo, Akhila K.'

_publ_section_title
;
 Metal-free stereoselective addition of propiolic acids to ynamides: a
 concise synthetic route to highly substituted
 enediyne/dienyne-(E)-N,O-acetals
;
_journal_issue 29
_journal_name_full 'New Journal of Chemistry'
_journal_page_first 13981
_journal_page_last 13986
_journal_paper_doi 10.1039/D2NJ01907H
_journal_volume 46
_journal_year 2022
_chemical_formula_moiety 'C24 H21 N O4 S'
_chemical_formula_sum 'C24 H21 N O4 S'
_chemical_formula_weight 419.50
_space_group_crystal_system monoclinic
_space_group_IT_number 14
_space_group_name_Hall '-P 2yn'
_space_group_name_H-M_alt 'P 1 21/n 1'
_symmetry_Int_Tables_number 14
_atom_sites_solution_primary iterative
_audit_creation_date 2021-02-14
_audit_creation_method
;
Olex2 1.3-ac4
(compiled 2019.04.23 svn.r3594 for Rigaku Oxford Diffraction, GUI svn.r5739)
;
_audit_update_record
;
2021-11-04 deposited with the CCDC.	2022-06-20 downloaded from the CCDC.
;
_cell_angle_alpha 90
_cell_angle_beta 104.229(1)
_cell_angle_gamma 90
_cell_formula_units_Z 4
_cell_length_a 8.2335(3)
_cell_length_b 18.3922(8)
_cell_length_c 14.6378(6)
_cell_measurement_reflns_used 8812
_cell_measurement_temperature 293(2)
_cell_measurement_theta_max 25.42
_cell_measurement_theta_min 2.21
_cell_volume 2148.63(15)
_computing_cell_refinement 'SAINT V8.40A (?, 2016)'
_computing_data_collection 'Bruker APEX3'
_computing_data_reduction 'SAINT V8.40A (?, 2016)'
_computing_molecular_graphics 'Olex2 (Dolomanov et al., 2009)'
_computing_publication_material 'Olex2 (Dolomanov et al., 2009)'
_computing_structure_refinement 'olex2.refine (Bourhis et al., 2015)'
_computing_structure_solution 'olex2.solve (Bourhis et al., 2015)'
_diffrn_ambient_temperature 293(2)
_diffrn_measured_fraction_theta_full 0.9983
_diffrn_measured_fraction_theta_max 0.9981
_diffrn_measurement_device_type 'Bruker APEX-II CCD'
_diffrn_measurement_method '\f and \w scans'
_diffrn_radiation_type 'Mo K\a'
_diffrn_radiation_wavelength 0.71073
_diffrn_reflns_av_R_equivalents 0.0494
_diffrn_reflns_av_unetI/netI 0.0307
_diffrn_reflns_limit_h_max 10
_diffrn_reflns_limit_h_min -10
_diffrn_reflns_limit_k_max 24
_diffrn_reflns_limit_k_min -24
_diffrn_reflns_limit_l_max 19
_diffrn_reflns_limit_l_min -19
_diffrn_reflns_number 44337
_diffrn_reflns_theta_full 28.2978
_diffrn_reflns_theta_max 28.30
_diffrn_reflns_theta_min 2.21
_diffrn_standards_number 0
_exptl_absorpt_coefficient_mu 0.181
_exptl_absorpt_correction_T_max 0.7457
_exptl_absorpt_correction_T_min 0.6890
_exptl_absorpt_correction_type multi-scan
_exptl_absorpt_process_details
;
SADABS-2016/2 (Bruker,2016/2) was used for absorption correction.
wR2(int) was 0.1169 before and 0.0546 after correction.
The Ratio of minimum to maximum transmission is 0.9240.
The \l/2 correction factor is Not present.
;
_exptl_crystal_colour 'clear colourless'
_exptl_crystal_colour_lustre clear
_exptl_crystal_colour_primary colourless
_exptl_crystal_density_diffrn 1.2967
_exptl_crystal_density_method 'not measured'
_exptl_crystal_description TRIANGULAR
_exptl_crystal_F_000 880.9287
_exptl_crystal_size_max 0.198
_exptl_crystal_size_mid 0.168
_exptl_crystal_size_min 0.068
_refine_diff_density_max 0.3261
_refine_diff_density_min -0.4031
_refine_diff_density_rms 0.0548
_refine_ls_d_res_high 0.7496
_refine_ls_d_res_low 9.1961
_refine_ls_goodness_of_fit_ref 1.0557
_refine_ls_hydrogen_treatment constr
_refine_ls_matrix_type full
_refine_ls_number_constraints 37
_refine_ls_number_parameters 272
_refine_ls_number_reflns 5318
_refine_ls_number_restraints 0
_refine_ls_restrained_S_all 1.0557
_refine_ls_R_factor_all 0.0744
_refine_ls_R_factor_gt 0.0476
_refine_ls_shift/su_max 0.0182
_refine_ls_shift/su_mean 0.0004
_refine_ls_structure_factor_coef Fsqd
_refine_ls_weighting_details 'w=1/[\s^2^(Fo^2^)+(0.0591P)^2^+0.5719P] where P=(Fo^2^+2Fc^2^)/3'
_refine_ls_weighting_scheme calc
_refine_ls_wR_factor_gt 0.1226
_refine_ls_wR_factor_ref 0.1404
_reflns_Friedel_coverage 0.0
_reflns_limit_h_max 8
_reflns_limit_h_min -10
_reflns_limit_k_max 24
_reflns_limit_k_min 0
_reflns_limit_l_max 19
_reflns_limit_l_min -7
_reflns_number_gt 3710
_reflns_number_total 5318
_reflns_threshold_expression I>=2u(I)
_cod_data_source_file d2nj01907h2.cif
_cod_data_source_block mo_aks_08022021_vs_7_81_1_0m_a
_cod_depositor_comments 'Adding full bibliography for 7061618--7061619.cif.'
_cod_original_sg_symbol_H-M 'P 21/n'
_cod_database_code 7061618
_olex2_refinement_description
;
1. Fixed Uiso
 At 1.2 times of:
  All C(H) groups, All C(H,H) groups
 At 1.5 times of:
  All C(H,H,H) groups
2.a Ternary CH refined with fixed occupancy and ADP/Uiso:
 C21J(H21J)
2.b Secondary CH2 refined with riding coordinates:
 C15B(H15a,H15b), C23N(H23a,H23b), C22R(H22a,H22b)
2.c Aromatic/amide H refined with riding coordinates:
 C4(H4), C6A(H6A), C3E(H3E), C7K(H7K), C17L(H17L), C10O(H10O), C12P(H12P),
 C8Q(H8Q), C24S(H24S), C9T(H9T)
2.d Idealised Me refined as rotating group:
 C1U(H1Ua,H1Ub,H1Uc)
2.e :
 C20(H20)
;
_olex2_submission_special_instructions 'No special instructions were received'

loop_
_space_group_symop_id
_space_group_symop_operation_xyz
1 x,y,z
2 -x+1/2,y+1/2,-z+1/2
3 -x,-y,-z
4 x-1/2,-y-1/2,z-1/2

loop_
_atom_site_label
_atom_site_type_symbol
_atom_site_fract_x
_atom_site_fract_y
_atom_site_fract_z
_atom_site_U_iso_or_equiv
_atom_site_adp_type
_atom_site_occupancy
_atom_site_refinement_flags_posn
S1 S 0.49628(6) 0.62166(3) 0.94148(3) 0.05486(16) Uani 1.000000 .
O2 O 0.12433(16) 0.54436(8) 0.84754(10) 0.0569(3) Uani 1.000000 .
O3 O 0.3615(2) 0.66065(9) 0.96391(11) 0.0753(5) Uani 1.000000 .
N1 N 0.40855(18) 0.56734(8) 0.85442(10) 0.0460(3) Uani 1.000000 .
O4 O 0.6061(2) 0.57901(10) 1.01149(10) 0.0815(5) Uani 1.000000 .
O1 O 0.1242(3) 0.44214(10) 0.76399(14) 0.0980(7) Uani 1.000000 .
C5 C 0.6209(2) 0.68244(10) 0.89629(12) 0.0471(4) Uani 1.000000 .
C16 C 0.2416(2) 0.57810(10) 0.80410(13) 0.0487(4) Uani 1.000000 .
C4 C 0.5546(3) 0.74680(11) 0.85535(14) 0.0552(5) Uani 1.000000 .
H4 H 0.4444(3) 0.75927(11) 0.85355(14) 0.0662(6) Uiso 1.000000 R
C6A C 0.7844(2) 0.66407(11) 0.89903(15) 0.0583(5) Uani 1.000000 .
H6A H 0.8293(2) 0.62068(11) 0.92680(15) 0.0699(6) Uiso 1.000000 R
C15B C 0.5077(3) 0.50797(11) 0.82795(15) 0.0561(5) Uani 1.000000 .
H15a H 0.5969(3) 0.49493(11) 0.88223(15) 0.0673(6) Uiso 1.000000 R
H15b H 0.4364(3) 0.46570(11) 0.81049(15) 0.0673(6) Uiso 1.000000 R
C14 C 0.5811(2) 0.52695(11) 0.74971(15) 0.0545(5) Uani 1.000000 .
C13D C 0.6356(3) 0.54330(11) 0.68482(15) 0.0566(5) Uani 1.000000 .
C3E C 0.6530(3) 0.79258(11) 0.81705(15) 0.0600(5) Uani 1.000000 .
H3E H 0.6083(3) 0.83622(11) 0.78995(15) 0.0720(6) Uiso 1.000000 R
C2F C 0.8166(3) 0.77487(11) 0.81816(14) 0.0568(5) Uani 1.000000 .
C18G C 0.0806(3) 0.47539(12) 0.82375(15) 0.0600(5) Uani 1.000000 .
C11H C 0.6946(2) 0.56549(11) 0.60456(14) 0.0544(5) Uani 1.000000 .
C19I C -0.0263(3) 0.44619(12) 0.87921(15) 0.0603(5) Uani 1.000000 .
C21J C 0.2885(3) 0.65898(11) 0.67818(14) 0.0597(5) Uani 1.000000 .
H21J H 0.4094(3) 0.65772(11) 0.70656(14) 0.0716(6) Uiso 1.000000 .
C7K C 0.8812(3) 0.71067(12) 0.86015(16) 0.0624(5) Uani 1.000000 .
H7K H 0.9917(3) 0.69839(12) 0.86245(16) 0.0749(6) Uiso 1.000000 R
C17L C 0.1866(3) 0.61654(12) 0.72686(15) 0.0593(5) Uani 1.000000 .
H17L H 0.0716(3) 0.61657(12) 0.70092(15) 0.0711(6) Uiso 1.000000 R
C20 C -0.1067(3) 0.41845(14) 0.92545(16) 0.0718(6) Uani 1.000000 .
H20 H -0.1705(3) 0.39647(14) 0.96209(16) 0.0862(8) Uiso 1.000000 R
C23N C 0.2389(3) 0.66624(15) 0.57230(17) 0.0780(7) Uani 1.000000 .
H23a H 0.3278(3) 0.66711(15) 0.53939(17) 0.0936(8) Uiso 1.000000 R
H23b H 0.1368(3) 0.64231(15) 0.53855(17) 0.0936(8) Uiso 1.000000 R
C10O C 0.7147(3) 0.63819(13) 0.58680(16) 0.0680(6) Uani 1.000000 .
H10O H 0.6940(3) 0.67328(13) 0.62826(16) 0.0817(7) Uiso 1.000000 R
C12P C 0.7287(3) 0.51434(14) 0.54220(17) 0.0754(7) Uani 1.000000 .
H12P H 0.7166(3) 0.46510(14) 0.55338(17) 0.0905(8) Uiso 1.000000 R
C8Q C 0.7983(3) 0.60753(16) 0.44648(17) 0.0785(7) Uani 1.000000 .
H8Q H 0.8329(3) 0.62170(16) 0.39324(17) 0.0942(8) Uiso 1.000000 R
C22R C 0.2229(4) 0.72931(14) 0.63111(18) 0.0834(8) Uani 1.000000 .
H22a H 0.1109(4) 0.74414(14) 0.63332(18) 0.1001(9) Uiso 1.000000 R
H22b H 0.3019(4) 0.76892(14) 0.63415(18) 0.1001(9) Uiso 1.000000 R
C24S C 0.7804(4) 0.53606(16) 0.46374(18) 0.0831(7) Uani 1.000000 .
H24S H 0.8031(4) 0.50135(16) 0.42235(18) 0.0997(9) Uiso 1.000000 R
C9T C 0.7659(3) 0.65895(15) 0.50710(18) 0.0800(7) Uani 1.000000 .
H9T H 0.7781(3) 0.70800(15) 0.49488(18) 0.0960(8) Uiso 1.000000 R
C1U C 0.9221(3) 0.82453(15) 0.7745(2) 0.0894(8) Uani 1.000000 .
H1Ua H 1.0313(9) 0.8036(6) 0.7815(13) 0.1341(12) Uiso 1.000000 GR
H1Ub H 0.8697(14) 0.8307(9) 0.7087(4) 0.1341(12) Uiso 1.000000 GR
H1Uc H 0.933(2) 0.8710(4) 0.8053(10) 0.1341(12) Uiso 1.000000 GR

loop_
_atom_site_aniso_label
_atom_site_aniso_U_11
_atom_site_aniso_U_22
_atom_site_aniso_U_33
_atom_site_aniso_U_12
_atom_site_aniso_U_13
_atom_site_aniso_U_23
S1 0.0597(3) 0.0677(3) 0.0402(2) -0.0127(2) 0.0182(2) 0.0024(2)
O2 0.0532(7) 0.0648(8) 0.0579(8) -0.0107(6) 0.0237(6) -0.0039(7)
O3 0.0804(10) 0.0835(11) 0.0780(10) -0.0201(8) 0.0503(9) -0.0253(9)
N1 0.0466(8) 0.0491(8) 0.0447(8) 0.0001(6) 0.0157(6) 0.0033(6)
O4 0.0832(11) 0.1030(13) 0.0489(8) -0.0259(9) -0.0019(7) 0.0323(8)
O1 0.1310(16) 0.0953(13) 0.0893(13) -0.0525(12) 0.0681(12) -0.0378(10)
C5 0.0493(10) 0.0535(10) 0.0389(9) -0.0041(8) 0.0117(8) 0.0014(8)
C16 0.0479(10) 0.0533(11) 0.0475(10) -0.0030(8) 0.0164(8) 0.0023(8)
C4 0.0534(11) 0.0539(11) 0.0597(12) 0.0044(8) 0.0167(9) -0.0011(9)
C6A 0.0503(10) 0.0585(12) 0.0633(12) 0.0006(9) 0.0089(9) 0.0156(10)
C15B 0.0609(12) 0.0520(11) 0.0631(12) 0.0085(9) 0.0298(10) 0.0115(9)
C14 0.0555(11) 0.0545(11) 0.0577(11) 0.0030(9) 0.0219(9) 0.0010(9)
C13D 0.0580(11) 0.0593(12) 0.0564(12) 0.0007(9) 0.0216(10) -0.0007(9)
C3E 0.0684(13) 0.0467(11) 0.0640(13) 0.0017(9) 0.0145(10) 0.0082(9)
C2F 0.0635(12) 0.0546(11) 0.0526(11) -0.0112(9) 0.0147(9) 0.0038(9)
C18G 0.0615(12) 0.0702(13) 0.0508(11) -0.0177(10) 0.0187(10) -0.0029(10)
C11H 0.0503(10) 0.0667(12) 0.0489(10) -0.0023(9) 0.0175(9) 0.0007(9)
C19I 0.0517(11) 0.0761(14) 0.0526(11) -0.0132(10) 0.0121(9) 0.0035(10)
C21J 0.0668(13) 0.0631(12) 0.0474(10) 0.0026(10) 0.0106(9) 0.0112(9)
C7K 0.0478(11) 0.0653(13) 0.0758(14) -0.0021(9) 0.0185(10) 0.0110(11)
C17L 0.0543(11) 0.0684(13) 0.0534(11) 0.0034(9) 0.0099(9) 0.0066(10)
C20 0.0555(12) 0.0996(18) 0.0614(13) -0.0101(12) 0.0164(10) 0.0175(12)
C23N 0.0821(16) 0.0961(18) 0.0520(12) 0.0001(14) 0.0091(11) 0.0188(13)
C10O 0.0756(14) 0.0696(14) 0.0637(13) -0.0048(11) 0.0262(11) 0.0001(11)
C12P 0.0971(18) 0.0708(15) 0.0703(15) -0.0033(13) 0.0434(14) -0.0033(12)
C8Q 0.0832(16) 0.103(2) 0.0567(13) -0.0115(14) 0.0311(12) 0.0049(13)
C22R 0.104(2) 0.0697(15) 0.0765(16) 0.0158(14) 0.0228(15) 0.0252(13)
C24S 0.0975(19) 0.098(2) 0.0654(15) -0.0060(15) 0.0419(14) -0.0117(14)
C9T 0.0896(17) 0.0794(16) 0.0753(16) -0.0124(13) 0.0285(14) 0.0171(13)
C1U 0.0892(18) 0.0821(17) 0.101(2) -0.0242(14) 0.0319(16) 0.0209(15)

loop_
_atom_type_symbol
_atom_type_scat_dispersion_real
_atom_type_scat_dispersion_imag
_atom_type_scat_Cromer_Mann_a1
_atom_type_scat_Cromer_Mann_a2
_atom_type_scat_Cromer_Mann_a3
_atom_type_scat_Cromer_Mann_a4
_atom_type_scat_Cromer_Mann_b1
_atom_type_scat_Cromer_Mann_b2
_atom_type_scat_Cromer_Mann_b3
_atom_type_scat_Cromer_Mann_b4
_atom_type_scat_Cromer_Mann_c
_atom_type_scat_source
_atom_type_scat_dispersion_source
H 0.00000 0.00000 0.49300 0.32291 0.14019 0.04081 10.51090 26.12570 3.14236 57.79970 0.0030380000826 'International Tables Volume C Table 6.1.1.4 (pp. 500-502)' 'Henke, Gullikson and Davis, At. Data and Nucl. Data Tables, 1993, 54, 2'
C 0.00347 0.00161 2.31000 1.02000 1.58860 0.86500 20.84390 10.20750 0.56870 51.65120 0.215599998832 'International Tables Volume C Table 6.1.1.4 (pp. 500-502)' 'Henke, Gullikson and Davis, At. Data and Nucl. Data Tables, 1993, 54, 2'
S 0.12424 0.12443 6.90530 5.20340 1.43790 1.58630 1.46790 22.21510 0.25360 56.17200 0.866900026798 'International Tables Volume C Table 6.1.1.4 (pp. 500-502)' 'Henke, Gullikson and Davis, At. Data and Nucl. Data Tables, 1993, 54, 2'
O 0.01158 0.00611 3.04850 2.28680 1.54630 0.86700 13.27710 5.70110 0.32390 32.90890 0.250800013542 'International Tables Volume C Table 6.1.1.4 (pp. 500-502)' 'Henke, Gullikson and Davis, At. Data and Nucl. Data Tables, 1993, 54, 2'
N 0.00653 0.00323 12.21260 3.13220 2.01250 1.16630 0.00570 9.89330 28.99750 0.58260 -11.5290002823 'International Tables Volume C Table 6.1.1.4 (pp. 500-502)' 'Henke, Gullikson and Davis, At. Data and Nucl. Data Tables, 1993, 54, 2'

loop_
_geom_angle_atom_site_label_1
_geom_angle_atom_site_label_2
_geom_angle_atom_site_label_3
_geom_angle
_geom_angle_site_symmetry_1
_geom_angle_site_symmetry_3
_geom_angle_publ_flag
N1 S1 O3 105.44(9) . . ?
O4 S1 O3 120.24(11) . . ?
O4 S1 N1 107.69(10) . . ?
C5 S1 O3 109.10(10) . . ?
C5 S1 N1 106.38(8) . . ?
C5 S1 O4 107.21(9) . . ?
C18G O2 C16 117.71(15) . . ?
C16 N1 S1 120.58(12) . . ?
C15B N1 S1 119.33(13) . . ?
C15B N1 C16 120.08(16) . . ?
C4 C5 S1 120.37(14) . . ?
C6A C5 S1 119.38(15) . . ?
C6A C5 C4 120.21(17) . . ?
N1 C16 O2 112.85(15) . . ?
C17L C16 O2 119.37(17) . . ?
C17L C16 N1 127.73(17) . . ?
H4 C4 C5 120.28(11) . . ?
C3E C4 C5 119.44(18) . . ?
C3E C4 H4 120.28(12) . . ?
H6A C6A C5 120.23(11) . . ?
C7K C6A C5 119.54(18) . . ?
C7K C6A H6A 120.23(12) . . ?
H15a C15B N1 108.97(10) . . ?
H15b C15B N1 108.97(10) . . ?
H15b C15B H15a 107.8 . . ?
C14 C15B N1 113.07(15) . . ?
C14 C15B H15a 108.97(12) . . ?
C14 C15B H15b 108.97(12) . . ?
C13D C14 C15B 177.8(2) . . ?
C11H C13D C14 177.1(2) . . ?
H3E C3E C4 119.35(12) . . ?
C2F C3E C4 121.29(19) . . ?
C2F C3E H3E 119.35(12) . . ?
C7K C2F C3E 118.44(18) . . ?
C1U C2F C3E 120.9(2) . . ?
C1U C2F C7K 120.6(2) . . ?
O1 C18G O2 124.43(18) . . ?
C19I C18G O2 111.64(18) . . ?
C19I C18G O1 123.9(2) . . ?
C10O C11H C13D 120.65(19) . . ?
C12P C11H C13D 120.6(2) . . ?
C12P C11H C10O 118.70(19) . . ?
C20 C19I C18G 175.6(3) . . ?
C17L C21J H21J 115.33(12) . . ?
C23N C21J H21J 115.33(14) . . ?
C23N C21J C17L 120.5(2) . . ?
C22R C21J H21J 115.33(15) . . ?
C22R C21J C17L 120.1(2) . . ?
C22R C21J C23N 58.43(16) . . ?
C2F C7K C6A 121.06(19) . . ?
H7K C7K C6A 119.47(12) . . ?
H7K C7K C2F 119.47(12) . . ?
C21J C17L C16 126.25(19) . . ?
H17L C17L C16 116.87(12) . . ?
H17L C17L C21J 116.87(12) . . ?
H20 C20 C19I 180.0 . . ?
H23a C23N C21J 117.71(14) . . ?
H23b C23N C21J 117.71(14) . . ?
H23b C23N H23a 114.8 . . ?
C22R C23N C21J 60.57(16) . . ?
C22R C23N H23a 117.71(16) . . ?
C22R C23N H23b 117.71(16) . . ?
H10O C10O C11H 119.99(12) . . ?
C9T C10O C11H 120.0(2) . . ?
C9T C10O H10O 119.99(16) . . ?
H12P C12P C11H 119.81(13) . . ?
C24S C12P C11H 120.4(2) . . ?
C24S C12P H12P 119.81(16) . . ?
C24S C8Q H8Q 119.91(15) . . ?
C9T C8Q H8Q 119.91(15) . . ?
C9T C8Q C24S 120.2(2) . . ?
C23N C22R C21J 60.99(15) . . ?
H22a C22R C21J 117.67(14) . . ?
H22a C22R C23N 117.67(16) . . ?
H22b C22R C21J 117.67(15) . . ?
H22b C22R C23N 117.67(16) . . ?
H22b C22R H22a 114.8 . . ?
C8Q C24S C12P 120.5(2) . . ?
H24S C24S C12P 119.76(16) . . ?
H24S C24S C8Q 119.76(15) . . ?
C8Q C9T C10O 120.2(2) . . ?
H9T C9T C10O 119.89(16) . . ?
H9T C9T C8Q 119.89(15) . . ?
H1Ua C1U C2F 109.5 . . ?
H1Ub C1U C2F 109.5 . . ?
H1Ub C1U H1Ua 109.5 . . ?
H1Uc C1U C2F 109.5 . . ?
H1Uc C1U H1Ua 109.5 . . ?
H1Uc C1U H1Ub 109.5 . . ?

loop_
_geom_bond_atom_site_label_1
_geom_bond_atom_site_label_2
_geom_bond_distance
_geom_bond_site_symmetry_2
_geom_bond_publ_flag
S1 O3 1.4256(16) . ?
S1 N1 1.6406(16) . ?
S1 O4 1.4238(16) . ?
S1 C5 1.7534(18) . ?
O2 C16 1.423(2) . ?
O2 C18G 1.341(2) . ?
N1 C16 1.405(2) . ?
N1 C15B 1.471(2) . ?
O1 C18G 1.193(3) . ?
C5 C4 1.378(3) . ?
C5 C6A 1.378(3) . ?
C16 C17L 1.316(3) . ?
C4 H4 0.9300 . ?
C4 C3E 1.379(3) . ?
C6A H6A 0.9300 . ?
C6A C7K 1.385(3) . ?
C15B H15a 0.9700 . ?
C15B H15b 0.9700 . ?
C15B C14 1.463(3) . ?
C14 C13D 1.185(3) . ?
C13D C11H 1.436(3) . ?
C3E H3E 0.9300 . ?
C3E C2F 1.382(3) . ?
C2F C7K 1.376(3) . ?
C2F C1U 1.507(3) . ?
C18G C19I 1.440(3) . ?
C11H C10O 1.380(3) . ?
C11H C12P 1.387(3) . ?
C19I C20 1.174(3) . ?
C21J H21J 0.9800 . ?
C21J C17L 1.454(3) . ?
C21J C23N 1.508(3) . ?
C21J C22R 1.502(3) . ?
C7K H7K 0.9300 . ?
C17L H17L 0.9300 . ?
C20 H20 0.9300 . ?
C23N H23a 0.9700 . ?
C23N H23b 0.9700 . ?
C23N C22R 1.470(4) . ?
C10O H10O 0.9300 . ?
C10O C9T 1.388(3) . ?
C12P H12P 0.9300 . ?
C12P C24S 1.378(3) . ?
C8Q H8Q 0.9300 . ?
C8Q C24S 1.353(4) . ?
C8Q C9T 1.368(4) . ?
C22R H22a 0.9700 . ?
C22R H22b 0.9700 . ?
C24S H24S 0.9300 . ?
C9T H9T 0.9300 . ?
C1U H1Ua 0.9600 . ?
C1U H1Ub 0.9600 . ?
C1U H1Uc 0.9600 . ?
